data_4117865
loop_
_publ_author_name
'Aaron T. Herrmann'
'Lindsay L. Smith'
'Armen Zakarian'

_publ_section_title
;
 A Simple Method for Asymmetric Trifluoromethylation of N-Acyl
 Oxazolidinones via Ru-Catalyzed Radical Addition to Zirconium Enolates
;
_journal_name_full 'Journal of the American Chemical Society'
_journal_page_first 6976
_journal_page_last 6979
_journal_paper_doi 10.1021/ja302552e
_journal_volume 134
_journal_year 2012
_chemical_absolute_configuration ad
_chemical_formula_sum 'C18 H18 F7 N O3'
_chemical_formula_weight 429.33
_chemical_name_systematic
; 
 ? 
;
_space_group_IT_number 4
_symmetry_cell_setting monoclinic
_symmetry_space_group_name_Hall 'P 2yb'
_symmetry_space_group_name_H-M 'P 1 21 1'
_atom_sites_solution_hydrogens geom
_atom_sites_solution_primary direct
_atom_sites_solution_secondary difmap
_audit_creation_method SHELXL-97
_cell_angle_alpha 90.00
_cell_angle_beta 112.269(6)
_cell_angle_gamma 90.00
_cell_formula_units_Z 4
_cell_length_a 12.8702(10)
_cell_length_b 10.2362(9)
_cell_length_c 15.4223(14)
_cell_measurement_temperature 100(2)
_cell_volume 1880.2(3)
_computing_structure_refinement 'SHELXL-97 (Sheldrick, 2008)'
_computing_structure_solution 'SHELXS-97 (Sheldrick, 2008)'
_diffrn_ambient_temperature 100(2)
_diffrn_measured_fraction_theta_full 0.999
_diffrn_measured_fraction_theta_max 0.999
_diffrn_measurement_device_type 'Bruker Kappa APEX'
_diffrn_measurement_method 'Omega scan'
_diffrn_radiation_monochromator graphite
_diffrn_radiation_source 'fine-focus sealed tube'
_diffrn_radiation_type MoK\a
_diffrn_radiation_wavelength 0.71073
_diffrn_reflns_av_R_equivalents 0.0242
_diffrn_reflns_av_sigmaI/netI 0.0346
_diffrn_reflns_limit_h_max 18
_diffrn_reflns_limit_h_min -15
_diffrn_reflns_limit_k_max 14
_diffrn_reflns_limit_k_min -14
_diffrn_reflns_limit_l_max 20
_diffrn_reflns_limit_l_min -22
_diffrn_reflns_number 22610
_diffrn_reflns_theta_full 30.51
_diffrn_reflns_theta_max 30.51
_diffrn_reflns_theta_min 1.71
_exptl_absorpt_coefficient_mu 0.148
_exptl_absorpt_correction_T_max 0.7469
_exptl_absorpt_correction_T_min 0.6885
_exptl_absorpt_correction_type multi-scan
_exptl_absorpt_process_details sadabs
_exptl_crystal_colour colorless
_exptl_crystal_density_diffrn 1.517
_exptl_crystal_description block
_exptl_crystal_F_000 880
_exptl_crystal_size_max 0.30
_exptl_crystal_size_mid 0.15
_exptl_crystal_size_min 0.10
_refine_diff_density_max 0.303
_refine_diff_density_min -0.274
_refine_diff_density_rms 0.040
_refine_ls_abs_structure_details 'Flack H D (1983), Acta Cryst. A39, 876-881'
_refine_ls_abs_structure_Flack -0.1(2)
_refine_ls_extinction_method none
_refine_ls_goodness_of_fit_ref 1.589
_refine_ls_hydrogen_treatment constr
_refine_ls_matrix_type full
_refine_ls_number_parameters 529
_refine_ls_number_reflns 11098
_refine_ls_number_restraints 1
_refine_ls_restrained_S_all 1.589
_refine_ls_R_factor_all 0.0371
_refine_ls_R_factor_gt 0.0323
_refine_ls_shift/su_max 0.001
_refine_ls_shift/su_mean 0.000
_refine_ls_structure_factor_coef Fsqd
_refine_ls_weighting_details 'calc w=1/[\s^2^(Fo^2^)+(0.0000P)^2^+0.0000P] where P=(Fo^2^+2Fc^2^)/3'
_refine_ls_weighting_scheme calc
_refine_ls_wR_factor_gt 0.0583
_refine_ls_wR_factor_ref 0.0592
_reflns_number_gt 10213
_reflns_number_total 11098
_reflns_threshold_expression >2sigma(I)
_cod_data_source_file ja302552e_si_003.cif
_cod_data_source_block l11012011_0m
_cod_database_code 4117865

loop_
_symmetry_equiv_pos_as_xyz
'x, y, z'
'-x, y+1/2, -z'

loop_
_atom_site_label
_atom_site_type_symbol
_atom_site_fract_x
_atom_site_fract_y
_atom_site_fract_z
_atom_site_U_iso_or_equiv
_atom_site_adp_type
_atom_site_occupancy
_atom_site_symmetry_multiplicity
_atom_site_calc_flag
_atom_site_refinement_flags
C1 C 0.32269(9) 0.90565(11) 0.17347(8) 0.0160(2) Uani 1 1 d .
C2 C 0.19602(9) 0.87708(12) 0.11944(9) 0.0205(2) Uani 1 1 d .
C3 C 0.38102(9) 0.78410(12) 0.22955(8) 0.0206(2) Uani 1 1 d .
C4 C 0.37930(9) 0.95112(11) 0.10737(8) 0.0158(2) Uani 1 1 d .
H4 H 0.3789 0.8769 0.0651 0.019 Uiso 1 1 calc R
C5 C 0.32282(11) 1.06973(13) 0.04656(9) 0.0241(3) Uani 1 1 d .
H5A H 0.3141 1.1397 0.0866 0.036 Uiso 1 1 calc R
H5B H 0.2488 1.0443 0.0011 0.036 Uiso 1 1 calc R
H5C H 0.3695 1.1008 0.0132 0.036 Uiso 1 1 calc R
C6 C 0.50083(9) 0.99277(11) 0.16110(8) 0.0166(2) Uani 1 1 d .
C7 C 0.57923(9) 0.82652(12) 0.08174(8) 0.0195(2) Uani 1 1 d .
C8 C 0.74883(10) 0.93052(12) 0.11035(9) 0.0202(2) Uani 1 1 d .
C9 C 0.72786(12) 1.02431(15) 0.03006(10) 0.0312(3) Uani 1 1 d .
H9A H 0.7442 0.9809 -0.0200 0.047 Uiso 1 1 calc R
H9B H 0.7766 1.1008 0.0520 0.047 Uiso 1 1 calc R
H9C H 0.6491 1.0521 0.0060 0.047 Uiso 1 1 calc R
C10 C 0.86904(10) 0.88161(14) 0.15002(10) 0.0278(3) Uani 1 1 d .
H10A H 0.8770 0.8147 0.1976 0.042 Uiso 1 1 calc R
H10B H 0.9197 0.9546 0.1786 0.042 Uiso 1 1 calc R
H10C H 0.8881 0.8439 0.0995 0.042 Uiso 1 1 calc R
C11 C 0.70088(9) 0.98438(11) 0.18142(8) 0.0177(2) Uani 1 1 d .
H11 H 0.7002 1.0820 0.1794 0.021 Uiso 1 1 calc R
C12 C 0.75513(10) 0.93829(12) 0.28334(8) 0.0203(2) Uani 1 1 d .
H12A H 0.6980 0.9401 0.3118 0.024 Uiso 1 1 calc R
H12B H 0.7800 0.8466 0.2841 0.024 Uiso 1 1 calc R
C13 C 0.85465(10) 1.02045(12) 0.34252(8) 0.0197(2) Uani 1 1 d .
C14 C 0.84052(10) 1.15377(13) 0.35304(9) 0.0222(2) Uani 1 1 d .
H14 H 0.7692 1.1929 0.3211 0.027 Uiso 1 1 calc R
C15 C 0.92989(11) 1.22992(13) 0.40986(9) 0.0255(3) Uani 1 1 d .
H15 H 0.9192 1.3206 0.4165 0.031 Uiso 1 1 calc R
C16 C 1.03420(11) 1.17433(15) 0.45671(9) 0.0271(3) Uani 1 1 d .
H16 H 1.0951 1.2265 0.4956 0.033 Uiso 1 1 calc R
C17 C 1.04922(10) 1.04223(15) 0.44650(9) 0.0274(3) Uani 1 1 d .
H17 H 1.1208 1.0036 0.4783 0.033 Uiso 1 1 calc R
C18 C 0.95989(10) 0.96575(13) 0.38985(9) 0.0243(3) Uani 1 1 d .
H18 H 0.9710 0.8751 0.3835 0.029 Uiso 1 1 calc R
C19 C 0.07695(9) 0.41815(12) 0.25217(9) 0.0195(2) Uani 1 1 d .
C20 C 0.06268(10) 0.46971(14) 0.15412(9) 0.0254(3) Uani 1 1 d .
C21 C 0.11871(11) 0.52791(13) 0.32552(9) 0.0250(3) Uani 1 1 d .
C22 C 0.14712(9) 0.29321(12) 0.28871(8) 0.0176(2) Uani 1 1 d .
H22 H 0.1619 0.2853 0.3570 0.021 Uiso 1 1 calc R
C23 C 0.08502(11) 0.16927(14) 0.24018(10) 0.0273(3) Uani 1 1 d .
H23A H 0.0731 0.1720 0.1736 0.041 Uiso 1 1 calc R
H23B H 0.0123 0.1644 0.2467 0.041 Uiso 1 1 calc R
H23C H 0.1300 0.0923 0.2693 0.041 Uiso 1 1 calc R
C24 C 0.26043(9) 0.29784(12) 0.27847(8) 0.0170(2) Uani 1 1 d .
C25 C 0.37152(9) 0.28067(12) 0.45277(8) 0.0198(2) Uani 1 1 d .
C26 C 0.54594(9) 0.24908(12) 0.44469(8) 0.0170(2) Uani 1 1 d .
C27 C 0.65805(9) 0.31661(13) 0.49167(8) 0.0215(2) Uani 1 1 d .
H27A H 0.6457 0.4093 0.5006 0.032 Uiso 1 1 calc R
H27B H 0.7020 0.3083 0.4522 0.032 Uiso 1 1 calc R
H27C H 0.6990 0.2760 0.5527 0.032 Uiso 1 1 calc R
C28 C 0.55939(11) 0.10255(12) 0.43888(9) 0.0232(3) Uani 1 1 d .
H28A H 0.5953 0.0666 0.5022 0.035 Uiso 1 1 calc R
H28B H 0.6062 0.0840 0.4028 0.035 Uiso 1 1 calc R
H28C H 0.4854 0.0623 0.4078 0.035 Uiso 1 1 calc R
C29 C 0.46777(8) 0.30562(12) 0.34961(8) 0.0153(2) Uani 1 1 d .
H29 H 0.4697 0.2484 0.2977 0.018 Uiso 1 1 calc R
C30 C 0.48582(9) 0.44842(11) 0.32845(8) 0.0172(2) Uani 1 1 d .
H30A H 0.4138 0.4844 0.2843 0.021 Uiso 1 1 calc R
H30B H 0.5081 0.4995 0.3872 0.021 Uiso 1 1 calc R
C31 C 0.57411(9) 0.46577(11) 0.28693(8) 0.0167(2) Uani 1 1 d .
C32 C 0.66818(10) 0.54372(12) 0.32993(9) 0.0213(2) Uani 1 1 d .
H32 H 0.6782 0.5867 0.3872 0.026 Uiso 1 1 calc R
C33 C 0.74774(10) 0.55935(14) 0.28974(9) 0.0262(3) Uani 1 1 d .
H33 H 0.8122 0.6118 0.3201 0.031 Uiso 1 1 calc R
C34 C 0.73338(10) 0.49918(15) 0.20630(9) 0.0284(3) Uani 1 1 d .
H34 H 0.7872 0.5111 0.1786 0.034 Uiso 1 1 calc R
C35 C 0.64000(11) 0.42108(14) 0.16271(9) 0.0269(3) Uani 1 1 d .
H35 H 0.6300 0.3792 0.1051 0.032 Uiso 1 1 calc R
C36 C 0.56111(10) 0.40396(13) 0.20299(9) 0.0213(2) Uani 1 1 d .
H36 H 0.4977 0.3496 0.1731 0.026 Uiso 1 1 calc R
F1 F 0.13886(6) 0.98704(7) 0.09103(5) 0.02584(16) Uani 1 1 d .
F2 F 0.15071(6) 0.81531(8) 0.17258(6) 0.03227(18) Uani 1 1 d .
F3 F 0.18061(6) 0.80344(8) 0.04452(5) 0.02968(17) Uani 1 1 d .
F4 F 0.36333(6) 0.68097(7) 0.17320(5) 0.02833(17) Uani 1 1 d .
F5 F 0.49159(5) 0.80281(8) 0.27021(5) 0.02848(17) Uani 1 1 d .
F6 F 0.34505(6) 0.75476(8) 0.29718(5) 0.03010(18) Uani 1 1 d .
F7 F 0.32635(5) 0.99945(7) 0.23875(5) 0.02099(15) Uani 1 1 d .
F8 F 0.15364(6) 0.53261(8) 0.15564(5) 0.02864(17) Uani 1 1 d .
F9 F 0.04081(6) 0.37394(9) 0.09180(5) 0.03364(19) Uani 1 1 d .
F10 F -0.02318(7) 0.55327(9) 0.12301(6) 0.0404(2) Uani 1 1 d .
F11 F 0.22791(6) 0.54979(8) 0.34646(5) 0.02983(17) Uani 1 1 d .
F12 F 0.06507(7) 0.64067(8) 0.29646(6) 0.0390(2) Uani 1 1 d .
F13 F 0.10553(7) 0.49435(9) 0.40357(6) 0.03650(19) Uani 1 1 d .
F14 F -0.03087(6) 0.39220(8) 0.24602(6) 0.03135(18) Uani 1 1 d .
N1 N 0.58473(8) 0.93463(9) 0.13848(7) 0.01693(19) Uani 1 1 d .
N2 N 0.35825(7) 0.29210(10) 0.35882(6) 0.01607(18) Uani 1 1 d .
O1 O 0.52474(7) 1.08234(8) 0.21629(6) 0.02185(18) Uani 1 1 d .
O2 O 0.50223(7) 0.75288(9) 0.04584(6) 0.0257(2) Uani 1 1 d .
O3 O 0.67853(6) 0.81445(9) 0.07303(6) 0.02324(18) Uani 1 1 d .
O4 O 0.26775(6) 0.30241(9) 0.20288(6) 0.02163(17) Uani 1 1 d .
O5 O 0.30055(7) 0.27856(10) 0.48548(6) 0.0282(2) Uani 1 1 d .
O6 O 0.48147(6) 0.27129(9) 0.50494(6) 0.02033(18) Uani 1 1 d .

loop_
_atom_site_aniso_label
_atom_site_aniso_U_11
_atom_site_aniso_U_22
_atom_site_aniso_U_33
_atom_site_aniso_U_23
_atom_site_aniso_U_13
_atom_site_aniso_U_12
C1 0.0171(5) 0.0156(5) 0.0144(5) -0.0023(4) 0.0050(4) -0.0004(4)
C2 0.0171(5) 0.0203(6) 0.0235(6) -0.0017(5) 0.0068(5) 0.0006(5)
C3 0.0200(5) 0.0215(6) 0.0198(6) 0.0043(5) 0.0069(4) -0.0008(5)
C4 0.0175(5) 0.0155(5) 0.0144(5) 0.0002(4) 0.0062(4) 0.0004(4)
C5 0.0275(6) 0.0223(6) 0.0217(6) 0.0066(5) 0.0085(5) 0.0041(5)
C6 0.0194(5) 0.0149(5) 0.0168(5) 0.0016(4) 0.0082(4) 0.0000(4)
C7 0.0198(5) 0.0172(6) 0.0220(6) -0.0035(4) 0.0086(5) 0.0010(4)
C8 0.0188(5) 0.0192(6) 0.0245(6) -0.0035(5) 0.0104(5) -0.0023(5)
C9 0.0357(7) 0.0337(8) 0.0314(7) 0.0054(6) 0.0209(6) 0.0032(6)
C10 0.0198(6) 0.0294(7) 0.0345(8) -0.0077(6) 0.0108(5) -0.0010(5)
C11 0.0157(5) 0.0154(5) 0.0221(6) -0.0019(4) 0.0075(4) -0.0025(4)
C12 0.0203(5) 0.0182(6) 0.0214(6) -0.0006(5) 0.0069(5) -0.0034(5)
C13 0.0190(5) 0.0230(6) 0.0176(6) 0.0001(4) 0.0074(4) -0.0043(5)
C14 0.0205(6) 0.0244(6) 0.0223(6) -0.0012(5) 0.0088(5) -0.0004(5)
C15 0.0290(7) 0.0250(7) 0.0249(7) -0.0058(5) 0.0127(5) -0.0084(5)
C16 0.0241(6) 0.0371(7) 0.0200(6) -0.0048(6) 0.0082(5) -0.0122(6)
C17 0.0191(6) 0.0393(8) 0.0208(6) 0.0046(5) 0.0040(5) -0.0013(5)
C18 0.0250(6) 0.0251(7) 0.0223(6) 0.0039(5) 0.0083(5) 0.0005(5)
C19 0.0131(5) 0.0215(6) 0.0229(6) 0.0009(5) 0.0057(4) 0.0003(4)
C20 0.0179(6) 0.0301(7) 0.0234(7) 0.0025(5) 0.0025(5) 0.0037(5)
C21 0.0272(6) 0.0222(6) 0.0272(7) -0.0007(5) 0.0119(5) 0.0045(5)
C22 0.0156(5) 0.0182(5) 0.0191(6) 0.0001(5) 0.0067(4) 0.0001(4)
C23 0.0267(6) 0.0224(6) 0.0357(8) -0.0062(6) 0.0151(6) -0.0069(5)
C24 0.0174(5) 0.0146(5) 0.0191(5) 0.0018(4) 0.0069(4) 0.0021(4)
C25 0.0189(5) 0.0231(6) 0.0177(6) 0.0022(5) 0.0074(4) 0.0000(5)
C26 0.0161(5) 0.0211(6) 0.0151(5) 0.0029(4) 0.0073(4) 0.0016(4)
C27 0.0167(5) 0.0276(7) 0.0183(6) 0.0025(5) 0.0043(4) -0.0012(5)
C28 0.0254(6) 0.0201(6) 0.0204(6) 0.0059(5) 0.0046(5) 0.0045(5)
C29 0.0128(4) 0.0172(5) 0.0164(5) 0.0029(4) 0.0063(4) 0.0020(4)
C30 0.0168(5) 0.0170(5) 0.0198(6) 0.0035(4) 0.0091(4) 0.0031(4)
C31 0.0160(5) 0.0160(5) 0.0182(6) 0.0065(4) 0.0067(4) 0.0048(4)
C32 0.0227(6) 0.0197(6) 0.0205(6) 0.0029(5) 0.0068(5) 0.0003(5)
C33 0.0169(5) 0.0286(7) 0.0309(7) 0.0117(6) 0.0066(5) 0.0005(5)
C34 0.0207(6) 0.0392(8) 0.0297(7) 0.0165(6) 0.0144(5) 0.0096(6)
C35 0.0294(7) 0.0349(8) 0.0200(6) 0.0054(5) 0.0134(5) 0.0053(6)
C36 0.0200(5) 0.0257(6) 0.0183(6) 0.0042(5) 0.0073(5) 0.0004(5)
F1 0.0192(3) 0.0272(4) 0.0282(4) -0.0007(3) 0.0056(3) 0.0073(3)
F2 0.0214(3) 0.0356(5) 0.0423(5) 0.0056(4) 0.0149(3) -0.0046(3)
F3 0.0205(3) 0.0309(4) 0.0305(4) -0.0140(3) 0.0017(3) -0.0001(3)
F4 0.0378(4) 0.0158(3) 0.0298(4) 0.0038(3) 0.0110(3) 0.0038(3)
F5 0.0178(3) 0.0322(4) 0.0299(4) 0.0129(3) 0.0028(3) 0.0034(3)
F6 0.0323(4) 0.0376(5) 0.0218(4) 0.0112(3) 0.0118(3) -0.0007(3)
F7 0.0223(3) 0.0225(4) 0.0189(4) -0.0061(3) 0.0086(3) -0.0013(3)
F8 0.0311(4) 0.0265(4) 0.0309(4) 0.0069(3) 0.0147(3) 0.0010(3)
F9 0.0292(4) 0.0433(5) 0.0191(4) -0.0037(3) -0.0014(3) -0.0004(4)
F10 0.0310(4) 0.0494(6) 0.0352(5) 0.0150(4) 0.0062(4) 0.0197(4)
F11 0.0265(4) 0.0270(4) 0.0315(4) -0.0075(3) 0.0059(3) -0.0062(3)
F12 0.0455(5) 0.0240(4) 0.0475(5) 0.0013(4) 0.0179(4) 0.0127(4)
F13 0.0517(5) 0.0344(5) 0.0315(5) -0.0037(4) 0.0249(4) 0.0048(4)
F14 0.0138(3) 0.0373(5) 0.0433(5) 0.0036(4) 0.0111(3) 0.0013(3)
N1 0.0167(4) 0.0146(5) 0.0200(5) -0.0042(4) 0.0074(4) -0.0026(4)
N2 0.0134(4) 0.0200(5) 0.0156(4) 0.0029(4) 0.0064(3) 0.0013(4)
O1 0.0230(4) 0.0179(4) 0.0262(5) -0.0063(3) 0.0111(3) -0.0029(3)
O2 0.0220(4) 0.0223(5) 0.0326(5) -0.0117(4) 0.0102(4) -0.0040(4)
O3 0.0196(4) 0.0217(4) 0.0307(5) -0.0091(4) 0.0121(3) -0.0024(4)
O4 0.0185(4) 0.0293(5) 0.0170(4) 0.0033(4) 0.0067(3) 0.0044(4)
O5 0.0209(4) 0.0462(6) 0.0211(5) 0.0050(4) 0.0118(3) -0.0003(4)
O6 0.0161(4) 0.0308(5) 0.0147(4) 0.0018(3) 0.0065(3) 0.0005(3)

loop_
_atom_type_symbol
_atom_type_description
_atom_type_scat_dispersion_real
_atom_type_scat_dispersion_imag
_atom_type_scat_source
C C 0.0033 0.0016 'International Tables Vol C Tables 4.2.6.8 and 6.1.1.4'
H H 0.0000 0.0000 'International Tables Vol C Tables 4.2.6.8 and 6.1.1.4'
N N 0.0061 0.0033 'International Tables Vol C Tables 4.2.6.8 and 6.1.1.4'
O O 0.0106 0.0060 'International Tables Vol C Tables 4.2.6.8 and 6.1.1.4'
F F 0.0171 0.0103 'International Tables Vol C Tables 4.2.6.8 and 6.1.1.4'

loop_
_geom_angle_atom_site_label_1
_geom_angle_atom_site_label_2
_geom_angle_atom_site_label_3
_geom_angle
F7 C1 C4 112.38(9)
F7 C1 C3 106.16(9)
C4 C1 C3 111.45(9)
F7 C1 C2 105.17(9)
C4 C1 C2 111.56(9)
C3 C1 C2 109.81(9)
F1 C2 F3 108.23(10)
F1 C2 F2 106.80(9)
F3 C2 F2 108.03(10)
F1 C2 C1 110.86(10)
F3 C2 C1 110.73(9)
F2 C2 C1 112.02(10)
F6 C3 F4 108.04(10)
F6 C3 F5 106.93(9)
F4 C3 F5 107.99(10)
F6 C3 C1 112.57(10)
F4 C3 C1 110.37(9)
F5 C3 C1 110.76(9)
C6 C4 C1 111.78(9)
C6 C4 C5 105.11(9)
C1 C4 C5 114.28(9)
C6 C4 H4 108.5
C1 C4 H4 108.5
C5 C4 H4 108.5
C4 C5 H5A 109.5
C4 C5 H5B 109.5
H5A C5 H5B 109.5
C4 C5 H5C 109.5
H5A C5 H5C 109.5
H5B C5 H5C 109.5
O1 C6 N1 119.16(10)
O1 C6 C4 121.93(10)
N1 C6 C4 118.57(10)
O2 C7 O3 123.21(11)
O2 C7 N1 128.60(11)
O3 C7 N1 108.18(10)
O3 C8 C9 107.48(10)
O3 C8 C10 105.85(10)
C9 C8 C10 112.27(11)
O3 C8 C11 102.32(9)
C9 C8 C11 111.04(10)
C10 C8 C11 116.81(10)
C8 C9 H9A 109.5
C8 C9 H9B 109.5
H9A C9 H9B 109.5
C8 C9 H9C 109.5
H9A C9 H9C 109.5
H9B C9 H9C 109.5
C8 C10 H10A 109.5
C8 C10 H10B 109.5
H10A C10 H10B 109.5
C8 C10 H10C 109.5
H10A C10 H10C 109.5
H10B C10 H10C 109.5
N1 C11 C12 110.12(9)
N1 C11 C8 99.61(9)
C12 C11 C8 117.86(10)
N1 C11 H11 109.6
C12 C11 H11 109.6
C8 C11 H11 109.6
C13 C12 C11 113.55(10)
C13 C12 H12A 108.9
C11 C12 H12A 108.9
C13 C12 H12B 108.9
C11 C12 H12B 108.9
H12A C12 H12B 107.7
C18 C13 C14 118.51(11)
C18 C13 C12 121.74(11)
C14 C13 C12 119.72(11)
C15 C14 C13 120.58(12)
C15 C14 H14 119.7
C13 C14 H14 119.7
C16 C15 C14 120.38(13)
C16 C15 H15 119.8
C14 C15 H15 119.8
C17 C16 C15 119.51(12)
C17 C16 H16 120.2
C15 C16 H16 120.2
C16 C17 C18 120.23(12)
C16 C17 H17 119.9
C18 C17 H17 119.9
C17 C18 C13 120.79(13)
C17 C18 H18 119.6
C13 C18 H18 119.6
F14 C19 C21 104.65(10)
F14 C19 C22 107.43(9)
C21 C19 C22 110.08(10)
F14 C19 C20 104.76(9)
C21 C19 C20 110.40(10)
C22 C19 C20 118.44(10)
F9 C20 F8 108.34(10)
F9 C20 F10 107.09(10)
F8 C20 F10 107.44(11)
F9 C20 C19 111.75(11)
F8 C20 C19 111.78(10)
F10 C20 C19 110.23(10)
F13 C21 F12 107.59(10)
F13 C21 F11 108.02(11)
F12 C21 F11 107.43(11)
F13 C21 C19 110.46(11)
F12 C21 C19 113.14(11)
F11 C21 C19 110.02(10)
C24 C22 C23 108.46(10)
C24 C22 C19 112.72(10)
C23 C22 C19 112.48(9)
C24 C22 H22 107.6
C23 C22 H22 107.6
C19 C22 H22 107.6
C22 C23 H23A 109.5
C22 C23 H23B 109.5
H23A C23 H23B 109.5
C22 C23 H23C 109.5
H23A C23 H23C 109.5
H23B C23 H23C 109.5
O4 C24 N2 119.10(10)
O4 C24 C22 121.95(10)
N2 C24 C22 118.91(9)
O5 C25 O6 123.06(11)
O5 C25 N2 128.60(10)
O6 C25 N2 108.34(9)
O6 C26 C27 106.80(9)
O6 C26 C28 107.04(9)
C27 C26 C28 111.74(10)
O6 C26 C29 102.74(8)
C27 C26 C29 116.33(10)
C28 C26 C29 111.28(10)
C26 C27 H27A 109.5
C26 C27 H27B 109.5
H27A C27 H27B 109.5
C26 C27 H27C 109.5
H27A C27 H27C 109.5
H27B C27 H27C 109.5
C26 C28 H28A 109.5
C26 C28 H28B 109.5
H28A C28 H28B 109.5
C26 C28 H28C 109.5
H28A C28 H28C 109.5
H28B C28 H28C 109.5
N2 C29 C30 109.68(9)
N2 C29 C26 100.14(8)
C30 C29 C26 117.57(9)
N2 C29 H29 109.6
C30 C29 H29 109.6
C26 C29 H29 109.6
C31 C30 C29 113.63(9)
C31 C30 H30A 108.8
C29 C30 H30A 108.8
C31 C30 H30B 108.8
C29 C30 H30B 108.8
H30A C30 H30B 107.7
C32 C31 C36 118.70(11)
C32 C31 C30 121.59(11)
C36 C31 C30 119.71(10)
C31 C32 C33 120.51(12)
C31 C32 H32 119.7
C33 C32 H32 119.7
C34 C33 C32 120.31(12)
C34 C33 H33 119.8
C32 C33 H33 119.8
C33 C34 C35 119.77(12)
C33 C34 H34 120.1
C35 C34 H34 120.1
C34 C35 C36 120.16(13)
C34 C35 H35 119.9
C36 C35 H35 119.9
C35 C36 C31 120.54(12)
C35 C36 H36 119.7
C31 C36 H36 119.7
C6 N1 C7 129.63(10)
C6 N1 C11 119.40(9)
C7 N1 C11 110.89(9)
C24 N2 C25 129.77(9)
C24 N2 C29 118.98(9)
C25 N2 C29 111.19(8)
C7 O3 C8 110.76(9)
C25 O6 C26 110.49(9)

loop_
_geom_bond_atom_site_label_1
_geom_bond_atom_site_label_2
_geom_bond_distance
C1 F7 1.3789(13)
C1 C4 1.5330(16)
C1 C3 1.5387(16)
C1 C2 1.5517(16)
C2 F1 1.3251(14)
C2 F3 1.3299(14)
C2 F2 1.3319(15)
C3 F6 1.3260(14)
C3 F4 1.3310(15)
C3 F5 1.3337(13)
C4 C6 1.5272(16)
C4 C5 1.5380(16)
C4 H4 1.0000
C5 H5A 0.9800
C5 H5B 0.9800
C5 H5C 0.9800
C6 O1 1.2088(14)
C6 N1 1.3882(15)
C7 O2 1.2004(14)
C7 O3 1.3405(14)
C7 N1 1.3959(15)
C8 O3 1.4720(15)
C8 C9 1.5082(19)
C8 C10 1.5169(17)
C8 C11 1.5487(17)
C9 H9A 0.9800
C9 H9B 0.9800
C9 H9C 0.9800
C10 H10A 0.9800
C10 H10B 0.9800
C10 H10C 0.9800
C11 N1 1.4772(14)
C11 C12 1.5326(17)
C11 H11 1.0000
C12 C13 1.5148(16)
C12 H12A 0.9900
C12 H12B 0.9900
C13 C18 1.3898(18)
C13 C14 1.3944(18)
C14 C15 1.3909(18)
C14 H14 0.9500
C15 C16 1.383(2)
C15 H15 0.9500
C16 C17 1.383(2)
C16 H16 0.9500
C17 C18 1.3917(19)
C17 H17 0.9500
C18 H18 0.9500
C19 F14 1.3803(13)
C19 C21 1.5395(18)
C19 C22 1.5437(16)
C19 C20 1.5455(18)
C20 F9 1.3263(16)
C20 F8 1.3285(15)
C20 F10 1.3346(15)
C21 F13 1.3232(15)
C21 F12 1.3323(15)
C21 F11 1.3362(15)
C22 C24 1.5260(15)
C22 C23 1.5346(17)
C22 H22 1.0000
C23 H23A 0.9800
C23 H23B 0.9800
C23 H23C 0.9800
C24 O4 1.2055(14)
C24 N2 1.3934(14)
C25 O5 1.1994(14)
C25 O6 1.3401(14)
C25 N2 1.3982(15)
C26 O6 1.4791(14)
C26 C27 1.5141(17)
C26 C28 1.5164(17)
C26 C29 1.5425(16)
C27 H27A 0.9800
C27 H27B 0.9800
C27 H27C 0.9800
C28 H28A 0.9800
C28 H28B 0.9800
C28 H28C 0.9800
C29 N2 1.4758(14)
C29 C30 1.5345(17)
C29 H29 1.0000
C30 C31 1.5114(16)
C30 H30A 0.9900
C30 H30B 0.9900
C31 C32 1.3906(17)
C31 C36 1.3929(17)
C32 C33 1.3926(17)
C32 H32 0.9500
C33 C34 1.375(2)
C33 H33 0.9500
C34 C35 1.387(2)
C34 H34 0.9500
C35 C36 1.3877(17)
C35 H35 0.9500
C36 H36 0.9500

loop_
_geom_torsion_atom_site_label_1
_geom_torsion_atom_site_label_2
_geom_torsion_atom_site_label_3
_geom_torsion_atom_site_label_4
_geom_torsion
F7 C1 C2 F1 49.80(12)
C4 C1 C2 F1 -72.29(12)
C3 C1 C2 F1 163.64(10)
F7 C1 C2 F3 169.94(9)
C4 C1 C2 F3 47.85(13)
C3 C1 C2 F3 -76.22(12)
F7 C1 C2 F2 -69.39(12)
C4 C1 C2 F2 168.52(10)
C3 C1 C2 F2 44.45(13)
F7 C1 C3 F6 47.63(12)
C4 C1 C3 F6 170.29(9)
C2 C1 C3 F6 -65.58(12)
F7 C1 C3 F4 168.42(8)
C4 C1 C3 F4 -68.91(12)
C2 C1 C3 F4 55.22(12)
F7 C1 C3 F5 -72.03(11)
C4 C1 C3 F5 50.63(12)
C2 C1 C3 F5 174.77(10)
F7 C1 C4 C6 56.30(12)
C3 C1 C4 C6 -62.72(12)
C2 C1 C4 C6 174.14(9)
F7 C1 C4 C5 -62.93(13)
C3 C1 C4 C5 178.05(10)
C2 C1 C4 C5 54.91(13)
C1 C4 C6 O1 -61.51(14)
C5 C4 C6 O1 63.01(14)
C1 C4 C6 N1 125.23(11)
C5 C4 C6 N1 -110.25(11)
O3 C8 C11 N1 -27.19(11)
C9 C8 C11 N1 87.24(11)
C10 C8 C11 N1 -142.26(11)
O3 C8 C11 C12 91.76(11)
C9 C8 C11 C12 -153.81(10)
C10 C8 C11 C12 -23.31(15)
N1 C11 C12 C13 -159.25(10)
C8 C11 C12 C13 87.50(13)
C11 C12 C13 C18 -123.21(12)
C11 C12 C13 C14 59.10(15)
C18 C13 C14 C15 -0.15(18)
C12 C13 C14 C15 177.61(11)
C13 C14 C15 C16 0.07(19)
C14 C15 C16 C17 0.14(19)
C15 C16 C17 C18 -0.28(19)
C16 C17 C18 C13 0.20(19)
C14 C13 C18 C17 0.01(18)
C12 C13 C18 C17 -177.70(11)
F14 C19 C20 F9 -75.94(12)
C21 C19 C20 F9 171.90(9)
C22 C19 C20 F9 43.73(14)
F14 C19 C20 F8 162.45(10)
C21 C19 C20 F8 50.29(13)
C22 C19 C20 F8 -77.89(14)
F14 C19 C20 F10 43.02(13)
C21 C19 C20 F10 -69.14(13)
C22 C19 C20 F10 162.69(10)
F14 C19 C21 F13 52.80(12)
C22 C19 C21 F13 -62.36(12)
C20 C19 C21 F13 165.03(10)
F14 C19 C21 F12 -67.87(13)
C22 C19 C21 F12 176.97(10)
C20 C19 C21 F12 44.36(14)
F14 C19 C21 F11 171.96(10)
C22 C19 C21 F11 56.80(13)
C20 C19 C21 F11 -75.81(12)
F14 C19 C22 C24 167.29(9)
C21 C19 C22 C24 -79.32(12)
C20 C19 C22 C24 49.01(14)
F14 C19 C22 C23 44.27(13)
C21 C19 C22 C23 157.66(10)
C20 C19 C22 C23 -74.01(13)
C23 C22 C24 O4 61.01(15)
C19 C22 C24 O4 -64.23(15)
C23 C22 C24 N2 -116.75(12)
C19 C22 C24 N2 118.01(12)
O6 C26 C29 N2 -25.24(10)
C27 C26 C29 N2 -141.51(10)
C28 C26 C29 N2 88.98(11)
O6 C26 C29 C30 93.40(10)
C27 C26 C29 C30 -22.86(14)
C28 C26 C29 C30 -152.37(10)
N2 C29 C30 C31 -161.00(9)
C26 C29 C30 C31 85.56(12)
C29 C30 C31 C32 -121.68(12)
C29 C30 C31 C36 59.13(14)
C36 C31 C32 C33 -0.08(17)
C30 C31 C32 C33 -179.27(11)
C31 C32 C33 C34 0.87(18)
C32 C33 C34 C35 -0.92(19)
C33 C34 C35 C36 0.18(19)
C34 C35 C36 C31 0.62(19)
C32 C31 C36 C35 -0.67(17)
C30 C31 C36 C35 178.55(11)
O1 C6 N1 C7 175.88(12)
C4 C6 N1 C7 -10.68(18)
O1 C6 N1 C11 -0.71(16)
C4 C6 N1 C11 172.74(10)
O2 C7 N1 C6 -6.8(2)
O3 C7 N1 C6 173.88(11)
O2 C7 N1 C11 169.99(12)
O3 C7 N1 C11 -9.30(14)
C12 C11 N1 C6 75.91(13)
C8 C11 N1 C6 -159.56(10)
C12 C11 N1 C7 -101.27(11)
C8 C11 N1 C7 23.26(12)
O4 C24 N2 C25 -176.97(12)
C22 C24 N2 C25 0.86(19)
O4 C24 N2 C29 6.30(17)
C22 C24 N2 C29 -175.87(10)
O5 C25 N2 C24 -3.4(2)
O6 C25 N2 C24 176.40(11)
O5 C25 N2 C29 173.56(13)
O6 C25 N2 C29 -6.66(13)
C30 C29 N2 C24 73.50(13)
C26 C29 N2 C24 -162.21(10)
C30 C29 N2 C25 -103.81(11)
C26 C29 N2 C25 20.48(12)
O2 C7 O3 C8 170.11(12)
N1 C7 O3 C8 -10.55(13)
C9 C8 O3 C7 -92.34(12)
C10 C8 O3 C7 147.50(10)
C11 C8 O3 C7 24.68(12)
O5 C25 O6 C26 168.17(12)
N2 C25 O6 C26 -11.62(13)
C27 C26 O6 C25 146.91(10)
C28 C26 O6 C25 -93.27(11)
C29 C26 O6 C25 24.01(12)
